data_7041633
loop_
_publ_author_name
'Tomaschautzky, Janek'
'Neumann, Beate'
'Stammler, Hans-Georg'
'Mix, Andreas'
'Mitzel, Norbert W.'

_publ_section_title
;
 Tridentate Lewis-acids based on triphenylsilane.
;
_journal_issue 5
_journal_name_full 'Dalton transactions (Cambridge, England : 2003)'
_journal_page_first 1645
_journal_page_last 1659
_journal_paper_doi 10.1039/c6dt04293g
_journal_volume 46
_journal_year 2017
_chemical_formula_moiety 'C24 H30 F4 Si4'
_chemical_formula_sum 'C24 H30 F4 Si4'
_chemical_formula_weight 506.84
_chemical_name_systematic
;
 ?
;
_space_group_crystal_system monoclinic
_space_group_IT_number 14
_space_group_name_Hall '-P 2ybc'
_space_group_name_H-M_alt 'P 1 21/c 1'
_symmetry_space_group_name_Hall '-P 2ybc'
_symmetry_space_group_name_H-M 'P 1 21/c 1'
_atom_sites_solution_hydrogens geom
_atom_sites_solution_primary direct
_audit_creation_date 2015-06-29
_audit_creation_method
;
  Olex2 1.2-ac2
  (compiled 2012.03.27 svn.r2268, GUI svn.r4156)
;
_audit_update_record
;
2016-10-28 deposited with the CCDC.
2017-01-06 downloaded from the CCDC.
;
_cell_angle_alpha 90
_cell_angle_beta 91.508(4)
_cell_angle_gamma 90
_cell_formula_units_Z 8
_cell_length_a 18.1783(10)
_cell_length_b 9.5489(3)
_cell_length_c 30.1357(13)
_cell_measurement_reflns_used 41392
_cell_measurement_temperature 100.00(10)
_cell_measurement_theta_max 72.1630
_cell_measurement_theta_min 2.8940
_cell_volume 5229.2(4)
_computing_cell_refinement 'CrysAlisPro 1.171.38.30a (Agilent, 2015)'
_computing_data_collection 'CrysAlisPro 1.171.38.30a (Agilent, 2015)'
_computing_data_reduction 'CrysAlisPro 1.171.38.30a (Agilent, 2015)'
_computing_molecular_graphics
;
O. V. Dolomanov, L. J. Bourhis, R. J. Gildea, J. A. K. Howard and H. Puschmann,
OLEX2: a complete structure solution, refinement and analysis program.
J. Appl. Cryst. (2009). 42, 339-341.
;
_computing_publication_material
;
O. V. Dolomanov, L. J. Bourhis, R. J. Gildea, J. A. K. Howard and H. Puschmann,
OLEX2: a complete structure solution, refinement and analysis program.
J. Appl. Cryst. (2009). 42, 339-341.
;
_computing_structure_refinement
;
SHELXL, G.M. Sheldrick, Acta Cryst.
(2008). A64, 112-122
;
_computing_structure_solution
;
SHELXS, G.M. Sheldrick, Acta Cryst.
(2008). A64, 112-122
;
_diffrn_ambient_environment N~2~
_diffrn_ambient_temperature 100.00(10)
_diffrn_detector 'CCD plate'
_diffrn_detector_area_resol_mean 5.3114
_diffrn_detector_type Atlas
_diffrn_measured_fraction_theta_full 0.9991
_diffrn_measured_fraction_theta_max 0.9981
_diffrn_measurement_details
;
List of Runs (angles in degrees, time in seconds):

  # Type    Start    End  Width  t~exp~   \w     \q     \k     \f   Frames
#--------------------------------------------------------------------------
  1  \w   -122.00 -35.00   1.00    1.67    --  -38.50-178.00 120.00   87
  2  \w    -64.00  30.00   1.00    1.67    --  -38.50  57.00   0.00   94
  3  \w     24.00  52.00   1.00    1.67    --   42.95  38.00 -30.00   28
  4  \w     25.00  63.00   1.00    1.67    --   42.95  77.00-180.00   38
  5  \w     56.00  88.00   1.00    1.67    --   42.95  77.00  30.00   32
  6  \w     13.00 113.00   1.00    1.67    --   42.95  77.00-120.00  100
  7  \w     57.00 126.00   1.00    1.67    --   42.95 178.00-180.00   69
  8  \w     14.00  72.00   1.00    1.67    --   42.95  77.00 150.00   58
  9  \w     69.00 113.00   1.00    1.67    --   42.95  77.00  90.00   44
 10  \w     61.00 114.00   1.00    1.67    --   42.95  77.00 -90.00   53
 11  \w     18.00 104.00   1.00    1.67    --   42.95  57.00  90.00   86
 12  \w     72.00 111.00   1.00    1.67    --   42.95  77.00 -60.00   39
 13  \w     58.00 126.00   1.00    1.67    --   42.95 178.00 -90.00   68
 14  \w     22.00  99.00   1.00    1.67    --   42.95  38.00-120.00   77
 15  \w     14.00  64.00   1.00    1.67    --   42.95  77.00 -60.00   50
 16  \w     13.00  47.00   1.00    1.67    --   42.95  77.00  30.00   34
 17  \w     18.00 105.00   1.00    1.67    --   42.95  57.00   0.00   87
 18  \w     20.00  53.00   1.00    1.67    --   42.95  77.00 -90.00   33
 19  \w     14.00  50.00   1.00    1.67    --   42.95  77.00  90.00   36
 20  \w     83.00 161.00   1.00    6.67    --  111.00  70.00  24.42   78
 21  \w     85.00 118.00   1.00    6.67    --  111.00  61.00 -61.44   33
 22  \w     85.00 177.00   1.00    6.67    --  111.00  61.00 -92.31   92
 23  \w     81.00 107.00   1.00    6.67    --  111.00  77.00-120.00   26
 24  \w    128.00 173.00   1.00    6.67    --  111.00  64.00   4.10   45
 25  \w     32.00 106.00   1.00    6.67    --  111.00 -94.00  30.00   74
 26  \w     35.00 108.00   1.00    6.67    --  111.00 -94.00-180.00   73
 27  \w     81.00 108.00   1.00    6.67    --  111.00  77.00   0.00   27
 28  \w     81.00 107.00   1.00    6.67    --  111.00  77.00-150.00   26
 29  \w     42.00 122.00   1.00    6.67    --  111.00-125.00  30.00   80
 30  \w     48.00 136.00   1.00    6.67    --  111.00 -61.00  30.00   88
 31  \w     41.00 141.00   1.00    6.67    --  111.00 -77.00-150.00  100
 32  \w     84.00 127.00   1.00    6.67    --  111.00  64.00   4.10   43
 33  \w     84.00 110.00   1.00    6.67    --  111.00  64.00 -74.64   26
 34  \w     85.00 147.00   1.00    6.67    --  111.00  59.00  68.13   62
 35  \w     97.00 122.00   1.00    6.67    --  111.00-125.00 -30.00   25
 36  \w     85.00 111.00   1.00    6.67    --  111.00  61.00  60.00   26
 37  \w     82.00 108.00   1.00    6.67    --  111.00  74.00  59.45   26
 38  \w     85.00 111.00   1.00    6.67    --  111.00  61.00   0.00   26
 39  \w     91.00 122.00   1.00    6.67    --  111.00-125.00 150.00   31
 40  \w     83.00 109.00   1.00    6.67    --  111.00  70.00-123.48   26
 41  \w     83.00 163.00   1.00    6.67    --  111.00  67.00 -56.79   80
 42  \w     84.00 178.00   1.00    6.67    --  111.00  63.00-142.70   94
 43  \w     85.00 111.00   1.00    6.67    --  111.00  61.00 120.00   26
 44  \w     43.00  81.00   1.00    6.67    --  111.00-125.00 -30.00   38
 45  \w     81.00 107.00   1.00    6.67    --  111.00  77.00 -60.00   26
 46  \w     85.00 112.00   1.00    6.67    --  111.00  61.00 150.00   27
 47  \w     81.00 108.00   1.00    6.67    --  111.00  77.00-180.00   27
 48  \w    119.00 176.00   1.00    6.67    --  111.00  77.00-180.00   57
 49  \w     81.00 108.00   1.00    6.67    --  111.00  77.00 150.00   27
 50  \w     85.00 178.00   1.00    6.67    --  111.00  61.00-120.00   93
 51  \w     86.00 177.00   1.00    6.67    --  111.00  55.00 133.62   91
 52  \w     81.00 172.00   1.00    6.67    --  111.00  77.00  90.00   91
 53  \w     89.00 115.00   1.00    6.67    --  111.00  45.00-150.00   26
 54  \w     81.00 107.00   1.00    6.67    --  111.00  77.00 120.00   26
 55  \w     81.00 177.00   1.00    6.67    --  111.00  77.00  30.00   96
 56  \w     83.00 109.00   1.00    6.67    --  111.00  69.00  21.03   26
 57  \w     82.00 144.00   1.00    6.67    --  111.00  72.00  85.69   62
 58  \w     85.00 111.00   1.00    6.67    --  111.00  61.00-180.00   26
 59  \w     82.00 108.00   1.00    6.67    --  111.00  74.00 145.65   26
 60  \w     81.00 130.00   1.00    6.67    --  111.00  77.00 -30.00   49
;
_diffrn_measurement_device 'four-circle diffractometer'
_diffrn_measurement_device_type 'SuperNova, Dual, Cu at zero, Atlas'
_diffrn_measurement_method '\w scans'
_diffrn_orient_matrix_type 'CrysAlisPro convention (1999,Acta A55,543-557)'
_diffrn_orient_matrix_UB_11 -0.0835443000
_diffrn_orient_matrix_UB_12 -0.0023762000
_diffrn_orient_matrix_UB_13 0.0073445000
_diffrn_orient_matrix_UB_21 -0.0098914000
_diffrn_orient_matrix_UB_22 0.1280061000
_diffrn_orient_matrix_UB_23 -0.0306461000
_diffrn_orient_matrix_UB_31 -0.0108167000
_diffrn_orient_matrix_UB_32 -0.0979482000
_diffrn_orient_matrix_UB_33 -0.0402022000
_diffrn_radiation_monochromator mirror
_diffrn_radiation_probe x-ray
_diffrn_radiation_type 'Cu K\a'
_diffrn_radiation_wavelength 1.54184
_diffrn_reflns_av_R_equivalents 0.0704
_diffrn_reflns_av_unetI/netI 0.0280
_diffrn_reflns_Laue_measured_fraction_full 0.992
_diffrn_reflns_Laue_measured_fraction_max 0.948
_diffrn_reflns_limit_h_max 21
_diffrn_reflns_limit_h_min -21
_diffrn_reflns_limit_k_max 11
_diffrn_reflns_limit_k_min -11
_diffrn_reflns_limit_l_max 35
_diffrn_reflns_limit_l_min -35
_diffrn_reflns_number 93632
_diffrn_reflns_point_group_measured_fraction_full 0.992
_diffrn_reflns_point_group_measured_fraction_max 0.948
_diffrn_reflns_theta_full 67.684
_diffrn_reflns_theta_max 66.989
_diffrn_reflns_theta_min 2.934
_diffrn_source 'micro-focus sealed X-ray tube'
_diffrn_source_type 'SuperNova (Cu) X-ray Source'
_exptl_absorpt_coefficient_mu 2.455
_exptl_absorpt_correction_T_max 1.00000
_exptl_absorpt_correction_T_min 0.62748
_exptl_absorpt_correction_type multi-scan
_exptl_absorpt_process_details
;
CrysAlisPro 1.171.38.30a (Agilent, 2015)
Empirical absorption correction using spherical harmonics,
 implemented in SCALE3 ABSPACK scaling algorithm.
;
_exptl_crystal_colour 'clear colourless'
_exptl_crystal_colour_lustre clear
_exptl_crystal_colour_primary colourless
_exptl_crystal_density_diffrn 1.288
_exptl_crystal_description fragment
_exptl_crystal_F_000 2128
_exptl_crystal_size_max 0.507
_exptl_crystal_size_mid 0.251
_exptl_crystal_size_min 0.03
_refine_diff_density_max 1.355
_refine_diff_density_min -0.500
_refine_diff_density_rms 0.123
_refine_ls_extinction_method none
_refine_ls_goodness_of_fit_ref 1.085
_refine_ls_hydrogen_treatment constr
_refine_ls_matrix_type full
_refine_ls_number_parameters 590
_refine_ls_number_reflns 9331
_refine_ls_number_restraints 0
_refine_ls_restrained_S_all 1.085
_refine_ls_R_factor_all 0.0879
_refine_ls_R_factor_gt 0.0851
_refine_ls_shift/su_max 0.000
_refine_ls_shift/su_mean 0.000
_refine_ls_structure_factor_coef Fsqd
_refine_ls_weighting_details 'w=1/[\s^2^(Fo^2^)+(0.1072P)^2^+29.5396P] where P=(Fo^2^+2Fc^2^)/3'
_refine_ls_weighting_scheme calc
_refine_ls_wR_factor_gt 0.2280
_refine_ls_wR_factor_ref 0.2305
_reflns_Friedel_coverage 0.000
_reflns_number_gt 8885
_reflns_number_total 9331
_reflns_threshold_expression 'I > 2\s(I)'
_cod_data_source_file c6dt04293g2.cif
_cod_data_source_block toma41_6
_cod_depositor_comments 'Adding full bibliography for 7041624--7041640.cif.'
_cod_database_code 7041633
_chemical_oxdiff_formula 'C24 H30 F4 Si4'
_reflns_odcompleteness_completeness 99.91
_reflns_odcompleteness_iscentric 1
_reflns_odcompleteness_theta 43.60
_oxdiff_exptl_absorpt_empirical_details
;
Empirical correction (ABSPACK) includes:
- Absorption correction using spherical harmonics
- Frame scaling
;
_oxdiff_exptl_absorpt_empirical_full_max 1.458
_oxdiff_exptl_absorpt_empirical_full_min 0.624
_shelx_space_group_comment
;
The symmetry employed for this shelxl refinement is uniquely defined
by the following loop, which should always be used as a source of
symmetry information in preference to the above space-group names.
They are only intended as comments.
;
_shelxl_version_number 2014-3

loop_
_space_group_symop_operation_xyz
'x, y, z'
'-x, y+1/2, -z+1/2'
'-x, -y, -z'
'x, -y-1/2, z-1/2'

loop_
_atom_site_label
_atom_site_type_symbol
_atom_site_fract_x
_atom_site_fract_y
_atom_site_fract_z
_atom_site_U_iso_or_equiv
_atom_site_adp_type
_atom_site_occupancy
_atom_site_site_symmetry_order
_atom_site_calc_flag
_atom_site_refinement_flags_posn
_atom_site_refinement_flags_adp
Si1 Si 0.25804(7) 0.48570(13) 0.74531(4) 0.0188(3) Uani 1 1 d . .
Si2 Si 0.18385(8) 0.83493(14) 0.73306(5) 0.0237(3) Uani 1 1 d . .
Si3 Si 0.39595(9) 0.52015(18) 0.83401(5) 0.0345(4) Uani 1 1 d . .
Si4 Si 0.11072(8) 0.33142(15) 0.80506(5) 0.0261(3) Uani 1 1 d . .
F1 F 0.23624(16) 0.5636(3) 0.79039(9) 0.0266(6) Uani 1 1 d . .
F2 F 0.12442(17) 0.7126(3) 0.73805(11) 0.0333(7) Uani 1 1 d . .
F3 F 0.4750(2) 0.4954(5) 0.85863(15) 0.0619(13) Uani 1 1 d . .
F4 F 0.19320(19) 0.2927(4) 0.82167(12) 0.0412(8) Uani 1 1 d . .
C1 C 0.2941(3) 0.6251(5) 0.70771(15) 0.0200(9) Uani 1 1 d . .
C2 C 0.2629(3) 0.7596(5) 0.70172(15) 0.0202(10) Uani 1 1 d . .
C3 C 0.2936(3) 0.8489(5) 0.67096(17) 0.0258(11) Uani 1 1 d . .
H3 H 0.2731 0.9373 0.6666 0.031 Uiso 1 1 calc R U
C4 C 0.3546(3) 0.8098(6) 0.64615(18) 0.0287(11) Uani 1 1 d . .
H4 H 0.3745 0.8718 0.6259 0.034 Uiso 1 1 calc R U
C5 C 0.3844(3) 0.6799(6) 0.65217(16) 0.0247(11) Uani 1 1 d . .
H5 H 0.4247 0.6528 0.6358 0.030 Uiso 1 1 calc R U
C6 C 0.3550(3) 0.5881(5) 0.68263(16) 0.0234(10) Uani 1 1 d . .
H6 H 0.3760 0.5001 0.6865 0.028 Uiso 1 1 calc R U
C7 C 0.2112(4) 0.8984(7) 0.78892(18) 0.0376(14) Uani 1 1 d . .
H7A H 0.1687 0.9330 0.8036 0.056 Uiso 1 1 calc R U
H7B H 0.2466 0.9725 0.7863 0.056 Uiso 1 1 calc R U
H7C H 0.2326 0.8229 0.8058 0.056 Uiso 1 1 calc R U
C8 C 0.1369(3) 0.9759(6) 0.7010(2) 0.0341(13) Uani 1 1 d . .
H8A H 0.1285 0.9456 0.6709 0.051 Uiso 1 1 calc R U
H8B H 0.1672 1.0583 0.7013 0.051 Uiso 1 1 calc R U
H8C H 0.0906 0.9968 0.7141 0.051 Uiso 1 1 calc R U
C9 C 0.3321(3) 0.3547(5) 0.75931(16) 0.0219(10) Uani 1 1 d . .
C10 C 0.3879(3) 0.3731(6) 0.79230(17) 0.0271(11) Uani 1 1 d . .
C11 C 0.4408(3) 0.2667(6) 0.7976(2) 0.0335(13) Uani 1 1 d . .
H11 H 0.4778 0.2770 0.8193 0.040 Uiso 1 1 calc R U
C12 C 0.4396(3) 0.1476(6) 0.77188(19) 0.0327(12) Uani 1 1 d . .
H12 H 0.4753 0.0789 0.7764 0.039 Uiso 1 1 calc R U
C13 C 0.3855(3) 0.1298(6) 0.73927(19) 0.0324(12) Uani 1 1 d . .
H13 H 0.3845 0.0501 0.7215 0.039 Uiso 1 1 calc R U
C14 C 0.3321(3) 0.2351(6) 0.73359(19) 0.0300(12) Uani 1 1 d . .
H14 H 0.2955 0.2238 0.7118 0.036 Uiso 1 1 calc R U
C15 C 0.3272(4) 0.5036(8) 0.87773(19) 0.0426(15) Uani 1 1 d . .
H15A H 0.3293 0.4109 0.8900 0.064 Uiso 1 1 calc R U
H15B H 0.2789 0.5203 0.8652 0.064 Uiso 1 1 calc R U
H15C H 0.3376 0.5709 0.9007 0.064 Uiso 1 1 calc R U
C16 C 0.4024(3) 0.6972(7) 0.8098(2) 0.0450(16) Uani 1 1 d . .
H16A H 0.4112 0.7643 0.8330 0.067 Uiso 1 1 calc R U
H16B H 0.3572 0.7194 0.7942 0.067 Uiso 1 1 calc R U
H16C H 0.4423 0.6999 0.7895 0.067 Uiso 1 1 calc R U
C17 C 0.1733(3) 0.4053(5) 0.71950(16) 0.0211(10) Uani 1 1 d . .
C18 C 0.1132(3) 0.3532(5) 0.74328(16) 0.0207(10) Uani 1 1 d . .
C19 C 0.0506(3) 0.3083(5) 0.71918(18) 0.0267(11) Uani 1 1 d . .
H19 H 0.0104 0.2752 0.7345 0.032 Uiso 1 1 calc R U
C20 C 0.0467(3) 0.3119(6) 0.67356(19) 0.0300(12) Uani 1 1 d . .
H20 H 0.0043 0.2817 0.6585 0.036 Uiso 1 1 calc R U
C21 C 0.1056(3) 0.3601(6) 0.65024(18) 0.0319(12) Uani 1 1 d . .
H21 H 0.1035 0.3623 0.6194 0.038 Uiso 1 1 calc R U
C22 C 0.1683(3) 0.4054(6) 0.67334(17) 0.0281(11) Uani 1 1 d . .
H22 H 0.2082 0.4368 0.6574 0.034 Uiso 1 1 calc R U
C23 C 0.0817(3) 0.4925(7) 0.8346(2) 0.0371(13) Uani 1 1 d . .
H23A H 0.1087 0.5714 0.8239 0.056 Uiso 1 1 calc R U
H23B H 0.0913 0.4817 0.8659 0.056 Uiso 1 1 calc R U
H23C H 0.0300 0.5077 0.8293 0.056 Uiso 1 1 calc R U
C24 C 0.0513(3) 0.1815(6) 0.8183(2) 0.0371(13) Uani 1 1 d . .
H24A H 0.0008 0.2058 0.8121 0.056 Uiso 1 1 calc R U
H24B H 0.0576 0.1583 0.8492 0.056 Uiso 1 1 calc R U
H24C H 0.0645 0.1024 0.8006 0.056 Uiso 1 1 calc R U
Si5 Si 0.25613(7) 0.53383(13) 0.51203(4) 0.0201(3) Uani 1 1 d . .
Si6 Si 0.10454(8) 0.69518(16) 0.44946(5) 0.0282(3) Uani 1 1 d . .
Si7 Si 0.17087(8) 0.20007(15) 0.52854(5) 0.0288(3) Uani 1 1 d . .
Si8 Si 0.39138(8) 0.45959(14) 0.42892(5) 0.0237(3) Uani 1 1 d . .
F5 F 0.22659(16) 0.4555(3) 0.46776(9) 0.0277(7) Uani 1 1 d . .
F6 F 0.0484(2) 0.8243(4) 0.44061(12) 0.0430(8) Uani 1 1 d . .
F7 F 0.11729(17) 0.3327(3) 0.52309(11) 0.0337(7) Uani 1 1 d . .
F8 F 0.47050(18) 0.4746(4) 0.40633(12) 0.0403(8) Uani 1 1 d . .
C25 C 0.1778(3) 0.6314(5) 0.53639(17) 0.0228(10) Uani 1 1 d . .
C26 C 0.1181(3) 0.6902(5) 0.51169(17) 0.0243(10) Uani 1 1 d . .
C27 C 0.0595(3) 0.7492(6) 0.53529(19) 0.0300(12) Uani 1 1 d . .
H27 H 0.0195 0.7867 0.5195 0.036 Uiso 1 1 calc R U
C28 C 0.0602(3) 0.7525(6) 0.58109(19) 0.0310(12) Uani 1 1 d . .
H28 H 0.0207 0.7912 0.5958 0.037 Uiso 1 1 calc R U
C29 C 0.1191(3) 0.6988(6) 0.60497(17) 0.0303(12) Uani 1 1 d . .
H29 H 0.1201 0.7025 0.6358 0.036 Uiso 1 1 calc R U
C30 C 0.1777(3) 0.6384(6) 0.58260(17) 0.0282(11) Uani 1 1 d . .
H30 H 0.2174 0.6021 0.5989 0.034 Uiso 1 1 calc R U
C31 C 0.0572(4) 0.5355(7) 0.4296(2) 0.0436(15) Uani 1 1 d . .
H31A H 0.0112 0.5262 0.4442 0.065 Uiso 1 1 calc R U
H31B H 0.0874 0.4553 0.4361 0.065 Uiso 1 1 calc R U
H31C H 0.0483 0.5419 0.3981 0.065 Uiso 1 1 calc R U
C32 C 0.1865(3) 0.7419(6) 0.41823(19) 0.0332(12) Uani 1 1 d . .
H32A H 0.1720 0.7670 0.3884 0.050 Uiso 1 1 calc R U
H32B H 0.2194 0.6633 0.4176 0.050 Uiso 1 1 calc R U
H32C H 0.2109 0.8198 0.4323 0.050 Uiso 1 1 calc R U
C33 C 0.2925(3) 0.3940(5) 0.55061(16) 0.0223(10) Uani 1 1 d . .
C34 C 0.2587(3) 0.2621(5) 0.55665(16) 0.0230(10) Uani 1 1 d . .
C35 C 0.2930(3) 0.1674(6) 0.58578(18) 0.0288(11) Uani 1 1 d . .
H35 H 0.2717 0.0798 0.5897 0.035 Uiso 1 1 calc R U
C36 C 0.3581(3) 0.1992(5) 0.60933(17) 0.0281(11) Uani 1 1 d . .
H36 H 0.3797 0.1338 0.6285 0.034 Uiso 1 1 calc R U
C37 C 0.3896(3) 0.3279(6) 0.60387(17) 0.0272(11) Uani 1 1 d . .
H37 H 0.4322 0.3514 0.6199 0.033 Uiso 1 1 calc R U
C38 C 0.3579(3) 0.4236(5) 0.57426(16) 0.0242(10) Uani 1 1 d . .
H38 H 0.3808 0.5095 0.5701 0.029 Uiso 1 1 calc R U
C39 C 0.1853(4) 0.1254(7) 0.4727(2) 0.0442(15) Uani 1 1 d . .
H39A H 0.1409 0.0806 0.4622 0.066 Uiso 1 1 calc R U
H39B H 0.2245 0.0580 0.4744 0.066 Uiso 1 1 calc R U
H39C H 0.1981 0.1991 0.4526 0.066 Uiso 1 1 calc R U
C40 C 0.1258(4) 0.0723(7) 0.5649(2) 0.0447(16) Uani 1 1 d . .
H40A H 0.1229 0.1104 0.5943 0.067 Uiso 1 1 calc R U
H40B H 0.1540 -0.0127 0.5660 0.067 Uiso 1 1 calc R U
H40C H 0.0771 0.0528 0.5535 0.067 Uiso 1 1 calc R U
C41 C 0.3307(3) 0.6551(5) 0.49528(16) 0.0211(10) Uani 1 1 d . .
C42 C 0.3833(3) 0.6249(5) 0.46255(16) 0.0212(10) Uani 1 1 d . .
C43 C 0.4342(3) 0.7307(6) 0.45294(17) 0.0257(11) Uani 1 1 d . .
H43 H 0.4687 0.7136 0.4313 0.031 Uiso 1 1 calc R U
C44 C 0.4353(3) 0.8587(6) 0.47414(18) 0.0299(12) Uani 1 1 d . .
H44 H 0.4702 0.9256 0.4668 0.036 Uiso 1 1 calc R U
C45 C 0.3847(3) 0.8876(6) 0.50617(19) 0.0304(12) Uani 1 1 d . .
H45 H 0.3851 0.9735 0.5207 0.036 Uiso 1 1 calc R U
C46 C 0.3332(3) 0.7864(5) 0.51635(17) 0.0267(11) Uani 1 1 d . .
H46 H 0.2989 0.8061 0.5379 0.032 Uiso 1 1 calc R U
C47 C 0.3248(3) 0.4478(6) 0.38181(17) 0.0324(12) Uani 1 1 d . .
H47A H 0.3392 0.3738 0.3623 0.049 Uiso 1 1 calc R U
H47B H 0.3239 0.5349 0.3659 0.049 Uiso 1 1 calc R U
H47C H 0.2767 0.4286 0.3927 0.049 Uiso 1 1 calc R U
C48 C 0.3979(3) 0.2962(6) 0.46200(19) 0.0332(12) Uani 1 1 d . .
H48A H 0.4307 0.3105 0.4871 0.050 Uiso 1 1 calc R U
H48B H 0.4164 0.2220 0.4439 0.050 Uiso 1 1 calc R U
H48C H 0.3500 0.2714 0.4722 0.050 Uiso 1 1 calc R U

loop_
_atom_site_aniso_label
_atom_site_aniso_U_11
_atom_site_aniso_U_22
_atom_site_aniso_U_33
_atom_site_aniso_U_23
_atom_site_aniso_U_13
_atom_site_aniso_U_12
Si1 0.0210(6) 0.0188(6) 0.0168(6) 0.0020(5) 0.0019(5) 0.0025(5)
Si2 0.0289(7) 0.0199(7) 0.0223(7) 0.0005(5) 0.0016(5) 0.0054(5)
Si3 0.0302(8) 0.0411(9) 0.0320(8) -0.0140(7) -0.0068(6) 0.0101(7)
Si4 0.0324(7) 0.0246(7) 0.0214(7) 0.0037(5) 0.0064(5) 0.0025(6)
F1 0.0335(16) 0.0287(15) 0.0179(14) 0.0008(12) 0.0045(11) 0.0049(12)
F2 0.0297(16) 0.0289(16) 0.0415(19) 0.0017(14) 0.0064(13) 0.0033(13)
F3 0.042(2) 0.077(3) 0.065(3) -0.033(2) -0.0244(19) 0.023(2)
F4 0.0412(19) 0.043(2) 0.0397(19) 0.0025(16) 0.0000(15) 0.0051(16)
C1 0.022(2) 0.021(2) 0.017(2) -0.0002(18) -0.0013(18) -0.0035(19)
C2 0.022(2) 0.020(2) 0.019(2) -0.0029(19) -0.0012(18) -0.0019(19)
C3 0.032(3) 0.018(2) 0.028(3) 0.004(2) -0.001(2) -0.003(2)
C4 0.037(3) 0.025(3) 0.025(3) -0.001(2) 0.002(2) -0.011(2)
C5 0.025(2) 0.032(3) 0.017(2) -0.005(2) 0.0025(19) -0.008(2)
C6 0.025(2) 0.021(2) 0.024(2) -0.001(2) 0.0007(19) 0.000(2)
C7 0.052(4) 0.037(3) 0.024(3) -0.004(2) 0.002(2) 0.018(3)
C8 0.044(3) 0.023(3) 0.035(3) -0.002(2) -0.003(2) 0.008(2)
C9 0.024(2) 0.020(2) 0.021(2) 0.0033(19) 0.0033(19) -0.0001(19)
C10 0.030(3) 0.028(3) 0.024(3) 0.001(2) 0.002(2) 0.007(2)
C11 0.026(3) 0.038(3) 0.036(3) -0.004(3) -0.003(2) 0.010(2)
C12 0.036(3) 0.027(3) 0.035(3) 0.004(2) 0.001(2) 0.013(2)
C13 0.040(3) 0.020(3) 0.038(3) -0.006(2) 0.002(2) 0.006(2)
C14 0.029(3) 0.024(3) 0.037(3) -0.002(2) -0.002(2) 0.000(2)
C15 0.048(4) 0.056(4) 0.024(3) -0.008(3) -0.004(2) 0.015(3)
C16 0.032(3) 0.042(4) 0.061(4) -0.025(3) 0.002(3) -0.004(3)
C17 0.023(2) 0.018(2) 0.022(2) 0.0033(19) -0.0015(18) 0.0014(19)
C18 0.023(2) 0.016(2) 0.023(2) 0.0014(19) 0.0025(19) 0.0042(18)
C19 0.025(2) 0.023(3) 0.032(3) 0.005(2) 0.005(2) 0.000(2)
C20 0.030(3) 0.028(3) 0.031(3) 0.000(2) -0.009(2) -0.004(2)
C21 0.043(3) 0.032(3) 0.021(3) 0.003(2) -0.004(2) -0.004(2)
C22 0.030(3) 0.032(3) 0.022(3) 0.005(2) 0.002(2) -0.002(2)
C23 0.038(3) 0.038(3) 0.035(3) -0.010(3) 0.010(2) -0.002(3)
C24 0.044(3) 0.034(3) 0.034(3) 0.003(2) 0.015(3) -0.006(3)
Si5 0.0262(7) 0.0170(6) 0.0173(6) 0.0019(5) 0.0037(5) -0.0015(5)
Si6 0.0347(8) 0.0270(7) 0.0230(7) 0.0040(6) -0.0004(6) -0.0009(6)
Si7 0.0341(8) 0.0184(7) 0.0338(8) 0.0023(6) 0.0016(6) -0.0063(6)
Si8 0.0261(7) 0.0214(7) 0.0238(7) -0.0023(5) 0.0047(5) 0.0001(5)
F5 0.0327(16) 0.0302(16) 0.0203(14) -0.0012(12) -0.0002(12) -0.0045(13)
F6 0.045(2) 0.043(2) 0.041(2) 0.0116(16) 0.0010(15) 0.0103(16)
F7 0.0307(16) 0.0286(16) 0.0418(18) 0.0042(14) 0.0017(13) -0.0018(13)
F8 0.0327(17) 0.0357(18) 0.053(2) -0.0151(16) 0.0166(15) -0.0036(14)
C25 0.030(3) 0.015(2) 0.024(2) 0.0039(19) 0.005(2) -0.0046(19)
C26 0.030(3) 0.021(2) 0.022(2) 0.0015(19) 0.006(2) -0.007(2)
C27 0.025(3) 0.029(3) 0.036(3) 0.003(2) 0.003(2) -0.002(2)
C28 0.032(3) 0.024(3) 0.037(3) 0.000(2) 0.014(2) -0.005(2)
C29 0.046(3) 0.028(3) 0.017(2) -0.001(2) 0.010(2) -0.008(2)
C30 0.034(3) 0.026(3) 0.024(3) 0.004(2) 0.004(2) -0.002(2)
C31 0.055(4) 0.040(3) 0.035(3) 0.000(3) -0.015(3) -0.012(3)
C32 0.040(3) 0.029(3) 0.031(3) 0.005(2) 0.007(2) 0.005(2)
C33 0.026(2) 0.023(2) 0.017(2) -0.0014(19) 0.0040(18) 0.000(2)
C34 0.029(3) 0.022(2) 0.018(2) 0.0005(19) 0.0059(19) -0.001(2)
C35 0.036(3) 0.022(3) 0.029(3) 0.006(2) 0.004(2) -0.002(2)
C36 0.044(3) 0.019(2) 0.021(3) 0.004(2) 0.004(2) 0.006(2)
C37 0.035(3) 0.028(3) 0.019(2) 0.000(2) 0.001(2) 0.004(2)
C38 0.030(3) 0.021(2) 0.022(2) -0.001(2) 0.006(2) -0.001(2)
C39 0.057(4) 0.035(3) 0.041(3) -0.017(3) -0.002(3) -0.007(3)
C40 0.043(3) 0.029(3) 0.062(4) 0.016(3) 0.004(3) -0.011(3)
C41 0.027(2) 0.019(2) 0.018(2) 0.0026(18) 0.0004(18) 0.0003(19)
C42 0.026(2) 0.017(2) 0.021(2) 0.0034(19) 0.0016(19) 0.0010(19)
C43 0.022(2) 0.027(3) 0.028(3) -0.002(2) 0.004(2) -0.003(2)
C44 0.030(3) 0.027(3) 0.032(3) 0.002(2) 0.000(2) -0.008(2)
C45 0.038(3) 0.019(3) 0.034(3) -0.004(2) 0.000(2) -0.002(2)
C46 0.032(3) 0.024(3) 0.025(3) -0.004(2) 0.007(2) 0.000(2)
C47 0.044(3) 0.034(3) 0.019(3) -0.004(2) 0.002(2) 0.004(2)
C48 0.042(3) 0.023(3) 0.034(3) -0.002(2) -0.003(2) 0.005(2)

loop_
_atom_type_symbol
_atom_type_description
_atom_type_scat_dispersion_real
_atom_type_scat_dispersion_imag
_atom_type_scat_source
C C 0.0181 0.0091 'International Tables Vol C Tables 4.2.6.8 and 6.1.1.4'
H H 0.0000 0.0000 'International Tables Vol C Tables 4.2.6.8 and 6.1.1.4'
F F 0.0727 0.0534 'International Tables Vol C Tables 4.2.6.8 and 6.1.1.4'
Si Si 0.2541 0.3302 'International Tables Vol C Tables 4.2.6.8 and 6.1.1.4'

loop_
_exptl_crystal_face_index_h
_exptl_crystal_face_index_k
_exptl_crystal_face_index_l
_exptl_crystal_face_perp_dist
-1 0 0 0.0148
1 0 0 0.0148
0 -6 3 0.2122
1 2 19 0.0947
-1 0 -19 0.1019
1 5 3 0.2498

loop_
_geom_angle_atom_site_label_1
_geom_angle_atom_site_label_2
_geom_angle_atom_site_label_3
_geom_angle
F1 Si1 C1 106.24(19)
F1 Si1 C9 108.03(19)
F1 Si1 C17 108.8(2)
C9 Si1 C1 110.4(2)
C17 Si1 C1 109.7(2)
C17 Si1 C9 113.4(2)
F2 Si2 C2 107.1(2)
F2 Si2 C7 108.7(3)
F2 Si2 C8 106.0(2)
C7 Si2 C2 113.1(2)
C7 Si2 C8 110.3(3)
C8 Si2 C2 111.3(3)
F3 Si3 C10 104.4(2)
F3 Si3 C15 105.7(3)
F3 Si3 C16 104.5(3)
C15 Si3 C10 111.7(3)
C15 Si3 C16 114.4(3)
C16 Si3 C10 115.0(3)
F4 Si4 C18 106.7(2)
F4 Si4 C23 108.3(3)
F4 Si4 C24 107.5(3)
C23 Si4 C18 113.4(3)
C24 Si4 C18 109.3(3)
C24 Si4 C23 111.3(3)
C2 C1 Si1 125.2(4)
C6 C1 Si1 116.1(4)
C6 C1 C2 118.7(4)
C1 C2 Si2 126.3(4)
C3 C2 Si2 115.2(4)
C3 C2 C1 118.5(4)
C2 C3 H3 119.0
C2 C3 C4 121.9(5)
C4 C3 H3 119.0
C3 C4 H4 120.4
C5 C4 C3 119.2(5)
C5 C4 H4 120.4
C4 C5 H5 119.9
C4 C5 C6 120.2(5)
C6 C5 H5 119.9
C1 C6 H6 119.3
C5 C6 C1 121.4(5)
C5 C6 H6 119.3
Si2 C7 H7A 109.5
Si2 C7 H7B 109.5
Si2 C7 H7C 109.5
H7A C7 H7B 109.5
H7A C7 H7C 109.5
H7B C7 H7C 109.5
Si2 C8 H8A 109.5
Si2 C8 H8B 109.5
Si2 C8 H8C 109.5
H8A C8 H8B 109.5
H8A C8 H8C 109.5
H8B C8 H8C 109.5
C10 C9 Si1 124.9(4)
C14 C9 Si1 115.8(4)
C14 C9 C10 119.2(5)
C9 C10 Si3 127.1(4)
C11 C10 Si3 114.9(4)
C11 C10 C9 117.8(5)
C10 C11 H11 118.9
C12 C11 C10 122.2(5)
C12 C11 H11 118.9
C11 C12 H12 119.9
C11 C12 C13 120.2(5)
C13 C12 H12 119.9
C12 C13 H13 120.8
C12 C13 C14 118.4(5)
C14 C13 H13 120.8
C9 C14 C13 122.3(5)
C9 C14 H14 118.9
C13 C14 H14 118.9
Si3 C15 H15A 109.5
Si3 C15 H15B 109.5
Si3 C15 H15C 109.5
H15A C15 H15B 109.5
H15A C15 H15C 109.5
H15B C15 H15C 109.5
Si3 C16 H16A 109.5
Si3 C16 H16B 109.5
Si3 C16 H16C 109.5
H16A C16 H16B 109.5
H16A C16 H16C 109.5
H16B C16 H16C 109.5
C18 C17 Si1 124.9(4)
C22 C17 Si1 116.5(4)
C22 C17 C18 118.5(5)
C17 C18 Si4 125.6(4)
C19 C18 Si4 116.1(4)
C19 C18 C17 118.2(4)
C18 C19 H19 119.0
C20 C19 C18 122.0(5)
C20 C19 H19 119.0
C19 C20 H20 120.1
C19 C20 C21 119.9(5)
C21 C20 H20 120.1
C20 C21 H21 120.4
C20 C21 C22 119.2(5)
C22 C21 H21 120.4
C17 C22 H22 118.9
C21 C22 C17 122.1(5)
C21 C22 H22 118.9
Si4 C23 H23A 109.5
Si4 C23 H23B 109.5
Si4 C23 H23C 109.5
H23A C23 H23B 109.5
H23A C23 H23C 109.5
H23B C23 H23C 109.5
Si4 C24 H24A 109.5
Si4 C24 H24B 109.5
Si4 C24 H24C 109.5
H24A C24 H24B 109.5
H24A C24 H24C 109.5
H24B C24 H24C 109.5
F5 Si5 C25 108.5(2)
F5 Si5 C33 106.7(2)
F5 Si5 C41 107.08(19)
C25 Si5 C33 111.8(2)
C41 Si5 C25 111.4(2)
C41 Si5 C33 111.2(2)
F6 Si6 C26 104.4(2)
F6 Si6 C31 106.8(3)
F6 Si6 C32 104.3(2)
C31 Si6 C26 110.5(3)
C32 Si6 C26 115.4(3)
C32 Si6 C31 114.4(3)
F7 Si7 C34 107.6(2)
F7 Si7 C39 108.1(3)
F7 Si7 C40 107.7(3)
C39 Si7 C34 113.0(3)
C40 Si7 C34 108.9(3)
C40 Si7 C39 111.2(3)
F8 Si8 C42 103.6(2)
F8 Si8 C47 104.8(2)
F8 Si8 C48 104.8(2)
C47 Si8 C42 114.0(2)
C47 Si8 C48 113.2(3)
C48 Si8 C42 114.9(2)
C26 C25 Si5 124.9(4)
C30 C25 Si5 116.0(4)
C30 C25 C26 119.0(5)
C25 C26 Si6 127.7(4)
C27 C26 Si6 114.2(4)
C27 C26 C25 118.1(5)
C26 C27 H27 119.1
C28 C27 C26 121.7(5)
C28 C27 H27 119.1
C27 C28 H28 120.0
C29 C28 C27 120.0(5)
C29 C28 H28 120.0
C28 C29 H29 120.2
C28 C29 C30 119.6(5)
C30 C29 H29 120.2
C25 C30 C29 121.5(5)
C25 C30 H30 119.3
C29 C30 H30 119.3
Si6 C31 H31A 109.5
Si6 C31 H31B 109.5
Si6 C31 H31C 109.5
H31A C31 H31B 109.5
H31A C31 H31C 109.5
H31B C31 H31C 109.5
Si6 C32 H32A 109.5
Si6 C32 H32B 109.5
Si6 C32 H32C 109.5
H32A C32 H32B 109.5
H32A C32 H32C 109.5
H32B C32 H32C 109.5
C34 C33 Si5 124.4(4)
C38 C33 Si5 116.9(4)
C38 C33 C34 118.8(5)
C33 C34 Si7 126.1(4)
C35 C34 Si7 116.0(4)
C35 C34 C33 117.9(5)
C34 C35 H35 118.8
C34 C35 C36 122.5(5)
C36 C35 H35 118.8
C35 C36 H36 120.5
C37 C36 C35 119.1(5)
C37 C36 H36 120.5
C36 C37 H37 120.0
C36 C37 C38 120.0(5)
C38 C37 H37 120.0
C33 C38 H38 119.1
C37 C38 C33 121.7(5)
C37 C38 H38 119.1
Si7 C39 H39A 109.5
Si7 C39 H39B 109.5
Si7 C39 H39C 109.5
H39A C39 H39B 109.5
H39A C39 H39C 109.5
H39B C39 H39C 109.5
Si7 C40 H40A 109.5
Si7 C40 H40B 109.5
Si7 C40 H40C 109.5
H40A C40 H40B 109.5
H40A C40 H40C 109.5
H40B C40 H40C 109.5
C42 C41 Si5 124.8(4)
C46 C41 Si5 116.5(4)
C46 C41 C42 118.7(5)
C41 C42 Si8 127.4(4)
C43 C42 Si8 115.5(4)
C43 C42 C41 117.2(4)
C42 C43 H43 118.6
C44 C43 C42 122.9(5)
C44 C43 H43 118.6
C43 C44 H44 120.0
C45 C44 C43 120.0(5)
C45 C44 H44 120.0
C44 C45 H45 120.6
C44 C45 C46 118.9(5)
C46 C45 H45 120.6
C41 C46 H46 118.8
C45 C46 C41 122.4(5)
C45 C46 H46 118.8
Si8 C47 H47A 109.5
Si8 C47 H47B 109.5
Si8 C47 H47C 109.5
H47A C47 H47B 109.5
H47A C47 H47C 109.5
H47B C47 H47C 109.5
Si8 C48 H48A 109.5
Si8 C48 H48B 109.5
Si8 C48 H48C 109.5
H48A C48 H48B 109.5
H48A C48 H48C 109.5
H48B C48 H48C 109.5

loop_
_geom_bond_atom_site_label_1
_geom_bond_atom_site_label_2
_geom_bond_distance
Si1 F1 1.608(3)
Si1 C1 1.877(5)
Si1 C9 1.877(5)
Si1 C17 1.873(5)
Si2 F2 1.601(3)
Si2 C2 1.884(5)
Si2 C7 1.845(6)
Si2 C8 1.852(6)
Si3 F3 1.618(4)
Si3 C10 1.888(6)
Si3 C15 1.847(7)
Si3 C16 1.847(8)
Si4 F4 1.611(4)
Si4 C18 1.875(5)
Si4 C23 1.860(6)
Si4 C24 1.843(6)
C1 C2 1.413(7)
C1 C6 1.402(7)
C2 C3 1.387(7)
C3 H3 0.9300
C3 C4 1.405(8)
C4 H4 0.9300
C4 C5 1.364(8)
C5 H5 0.9300
C5 C6 1.387(7)
C6 H6 0.9300
C7 H7A 0.9600
C7 H7B 0.9600
C7 H7C 0.9600
C8 H8A 0.9600
C8 H8B 0.9600
C8 H8C 0.9600
C9 C10 1.412(7)
C9 C14 1.380(7)
C10 C11 1.406(7)
C11 H11 0.9300
C11 C12 1.377(8)
C12 H12 0.9300
C12 C13 1.382(8)
C13 H13 0.9300
C13 C14 1.405(8)
C14 H14 0.9300
C15 H15A 0.9600
C15 H15B 0.9600
C15 H15C 0.9600
C16 H16A 0.9600
C16 H16B 0.9600
C16 H16C 0.9600
C17 C18 1.412(7)
C17 C22 1.392(7)
C18 C19 1.402(7)
C19 H19 0.9300
C19 C20 1.375(8)
C20 H20 0.9300
C20 C21 1.376(8)
C21 H21 0.9300
C21 C22 1.388(8)
C22 H22 0.9300
C23 H23A 0.9600
C23 H23B 0.9600
C23 H23C 0.9600
C24 H24A 0.9600
C24 H24B 0.9600
C24 H24C 0.9600
Si5 F5 1.610(3)
Si5 C25 1.868(5)
Si5 C33 1.880(5)
Si5 C41 1.863(5)
Si6 F6 1.619(4)
Si6 C26 1.886(5)
Si6 C31 1.843(6)
Si6 C32 1.838(6)
Si7 F7 1.603(3)
Si7 C34 1.882(5)
Si7 C39 1.853(6)
Si7 C40 1.846(6)
Si8 F8 1.614(3)
Si8 C42 1.884(5)
Si8 C47 1.844(6)
Si8 C48 1.854(6)
C25 C26 1.416(7)
C25 C30 1.394(7)
C26 C27 1.413(7)
C27 H27 0.9300
C27 C28 1.380(8)
C28 H28 0.9300
C28 C29 1.375(9)
C29 H29 0.9300
C29 C30 1.399(8)
C30 H30 0.9300
C31 H31A 0.9600
C31 H31B 0.9600
C31 H31C 0.9600
C32 H32A 0.9600
C32 H32B 0.9600
C32 H32C 0.9600
C33 C34 1.416(7)
C33 C38 1.398(7)
C34 C35 1.396(7)
C35 H35 0.9300
C35 C36 1.397(8)
C36 H36 0.9300
C36 C37 1.367(8)
C37 H37 0.9300
C37 C38 1.392(7)
C38 H38 0.9300
C39 H39A 0.9600
C39 H39B 0.9600
C39 H39C 0.9600
C40 H40A 0.9600
C40 H40B 0.9600
C40 H40C 0.9600
C41 C42 1.420(7)
C41 C46 1.406(7)
C42 C43 1.406(7)
C43 H43 0.9300
C43 C44 1.379(8)
C44 H44 0.9300
C44 C45 1.379(8)
C45 H45 0.9300
C45 C46 1.386(8)
C46 H46 0.9300
C47 H47A 0.9600
C47 H47B 0.9600
C47 H47C 0.9600
C48 H48A 0.9600
C48 H48B 0.9600
C48 H48C 0.9600

loop_
_geom_torsion_atom_site_label_1
_geom_torsion_atom_site_label_2
_geom_torsion_atom_site_label_3
_geom_torsion_atom_site_label_4
_geom_torsion
Si1 C1 C2 Si2 5.4(6)
Si1 C1 C2 C3 -176.7(4)
Si1 C1 C6 C5 177.0(4)
Si1 C9 C10 Si3 7.4(7)
Si1 C9 C10 C11 -177.9(4)
Si1 C9 C14 C13 178.0(4)
Si1 C17 C18 Si4 -8.6(6)
Si1 C17 C18 C19 173.9(4)
Si1 C17 C22 C21 -174.3(4)
Si2 C2 C3 C4 177.6(4)
Si3 C10 C11 C12 175.6(5)
Si4 C18 C19 C20 -176.7(4)
F1 Si1 C1 C2 -42.3(4)
F1 Si1 C1 C6 140.5(4)
F1 Si1 C9 C10 -34.7(5)
F1 Si1 C9 C14 148.0(4)
F1 Si1 C17 C18 -31.6(5)
F1 Si1 C17 C22 144.5(4)
F2 Si2 C2 C1 -41.2(5)
F2 Si2 C2 C3 140.8(4)
F3 Si3 C10 C9 -173.4(5)
F3 Si3 C10 C11 11.7(5)
F4 Si4 C18 C17 -32.9(5)
F4 Si4 C18 C19 144.6(4)
C1 Si1 C9 C10 81.1(5)
C1 Si1 C9 C14 -96.2(4)
C1 Si1 C17 C18 -147.4(4)
C1 Si1 C17 C22 28.7(5)
C1 C2 C3 C4 -0.6(7)
C2 C1 C6 C5 -0.4(7)
C2 C3 C4 C5 0.5(8)
C3 C4 C5 C6 -0.4(7)
C4 C5 C6 C1 0.4(7)
C6 C1 C2 Si2 -177.4(4)
C6 C1 C2 C3 0.5(7)
C7 Si2 C2 C1 78.5(5)
C7 Si2 C2 C3 -99.5(4)
C8 Si2 C2 C1 -156.7(4)
C8 Si2 C2 C3 25.3(5)
C9 Si1 C1 C2 -159.2(4)
C9 Si1 C1 C6 23.6(4)
C9 Si1 C17 C18 88.7(4)
C9 Si1 C17 C22 -95.2(4)
C9 C10 C11 C12 0.2(9)
C10 C9 C14 C13 0.5(8)
C10 C11 C12 C13 0.4(9)
C11 C12 C13 C14 -0.6(9)
C12 C13 C14 C9 0.1(9)
C14 C9 C10 Si3 -175.4(4)
C14 C9 C10 C11 -0.7(8)
C15 Si3 C10 C9 72.9(5)
C15 Si3 C10 C11 -102.0(5)
C16 Si3 C10 C9 -59.5(6)
C16 Si3 C10 C11 125.6(5)
C17 Si1 C1 C2 75.1(4)
C17 Si1 C1 C6 -102.1(4)
C17 Si1 C9 C10 -155.3(4)
C17 Si1 C9 C14 27.4(5)
C17 C18 C19 C20 1.0(8)
C18 C17 C22 C21 2.0(8)
C18 C19 C20 C21 0.2(8)
C19 C20 C21 C22 -0.4(9)
C20 C21 C22 C17 -0.8(9)
C22 C17 C18 Si4 175.4(4)
C22 C17 C18 C19 -2.1(7)
C23 Si4 C18 C17 86.3(5)
C23 Si4 C18 C19 -96.2(4)
C24 Si4 C18 C17 -148.8(4)
C24 Si4 C18 C19 28.7(5)
Si5 C25 C26 Si6 -3.7(7)
Si5 C25 C26 C27 174.0(4)
Si5 C25 C30 C29 -174.9(4)
Si5 C33 C34 Si7 -0.9(6)
Si5 C33 C34 C35 178.6(4)
Si5 C33 C38 C37 179.7(4)
Si5 C41 C42 Si8 -0.4(7)
Si5 C41 C42 C43 177.8(4)
Si5 C41 C46 C45 -178.4(4)
Si6 C26 C27 C28 179.2(4)
Si7 C34 C35 C36 -179.4(4)
Si8 C42 C43 C44 179.2(4)
F5 Si5 C25 C26 -30.9(5)
F5 Si5 C25 C30 145.4(4)
F5 Si5 C33 C34 -40.0(5)
F5 Si5 C33 C38 139.3(4)
F5 Si5 C41 C42 -37.7(5)
F5 Si5 C41 C46 140.9(4)
F6 Si6 C26 C25 -157.5(4)
F6 Si6 C26 C27 24.7(4)
F7 Si7 C34 C33 -35.3(5)
F7 Si7 C34 C35 145.2(4)
F8 Si8 C42 C41 -167.8(4)
F8 Si8 C42 C43 14.0(4)
C25 Si5 C33 C34 78.3(5)
C25 Si5 C33 C38 -102.3(4)
C25 Si5 C41 C42 -156.1(4)
C25 Si5 C41 C46 22.5(5)
C25 C26 C27 C28 1.2(8)
C26 C25 C30 C29 1.7(8)
C26 C27 C28 C29 0.6(8)
C27 C28 C29 C30 -1.2(8)
C28 C29 C30 C25 0.1(8)
C30 C25 C26 Si6 180.0(4)
C30 C25 C26 C27 -2.3(7)
C31 Si6 C26 C25 88.0(5)
C31 Si6 C26 C27 -89.8(5)
C32 Si6 C26 C25 -43.7(5)
C32 Si6 C26 C27 138.5(4)
C33 Si5 C25 C26 -148.2(4)
C33 Si5 C25 C30 28.1(5)
C33 Si5 C41 C42 78.5(5)
C33 Si5 C41 C46 -102.9(4)
C33 C34 C35 C36 1.1(8)
C34 C33 C38 C37 -0.9(7)
C34 C35 C36 C37 0.1(8)
C35 C36 C37 C38 -1.7(8)
C36 C37 C38 C33 2.2(8)
C38 C33 C34 Si7 179.8(4)
C38 C33 C34 C35 -0.7(7)
C39 Si7 C34 C33 84.0(5)
C39 Si7 C34 C35 -95.5(5)
C40 Si7 C34 C33 -151.9(4)
C40 Si7 C34 C35 28.6(5)
C41 Si5 C25 C26 86.7(5)
C41 Si5 C25 C30 -97.0(4)
C41 Si5 C33 C34 -156.5(4)
C41 Si5 C33 C38 22.8(4)
C41 C42 C43 C44 0.8(8)
C42 C41 C46 C45 0.3(8)
C42 C43 C44 C45 -0.3(8)
C43 C44 C45 C46 -0.2(8)
C44 C45 C46 C41 0.2(8)
C46 C41 C42 Si8 -179.0(4)
C46 C41 C42 C43 -0.8(7)
C47 Si8 C42 C41 79.0(5)
C47 Si8 C42 C43 -99.3(4)
C48 Si8 C42 C41 -54.0(5)
C48 Si8 C42 C43 127.7(4)

loop_
_exptl_oxdiff_crystal_face_indexfrac_h
_exptl_oxdiff_crystal_face_indexfrac_k
_exptl_oxdiff_crystal_face_indexfrac_l
_exptl_oxdiff_crystal_face_x
_exptl_oxdiff_crystal_face_y
_exptl_oxdiff_crystal_face_z
-0.9986 -0.0007 -0.0027 0.0834 0.0099 0.0110
0.9986 0.0007 0.0027 -0.0834 -0.0099 -0.0110
-0.4077 -6.1380 2.7714 0.0690 -0.8666 0.4942
1.2467 1.5557 18.7800 0.0301 -0.3887 -0.9209
-1.1548 -0.1620 -19.4208 -0.0458 0.5859 0.8091
0.9858 4.9973 3.0130 -0.0721 0.5376 -0.6213
